data_7718930
loop_
_publ_author_name
'Chan, Tek Long'
'Zhang, Jie'
'Xie, Zuowei'

_publ_section_title
;
 Carboranyl diphosphenes: synthesis, structure and reactivity.
;
_journal_issue 28
_journal_name_full 'Dalton transactions (Cambridge, England : 2003)'
_journal_page_first 10946
_journal_page_last 10955
_journal_paper_doi 10.1039/d5dt01239b
_journal_volume 54
_journal_year 2025
_chemical_formula_sum 'C26 H48 B20 N2 P2'
_chemical_formula_weight 666.80
_space_group_crystal_system triclinic
_space_group_IT_number 2
_space_group_name_Hall '-P 1'
_space_group_name_H-M_alt 'P -1'
_atom_sites_solution_hydrogens geom
_audit_creation_method SHELXL-2014/6
_audit_update_record
;
2025-06-13 deposited with the CCDC.	2025-06-18 downloaded from the CCDC.
;
_cell_angle_alpha 62.5184(12)
_cell_angle_beta 76.2236(15)
_cell_angle_gamma 77.4227(13)
_cell_formula_units_Z 1
_cell_length_a 6.8237(4)
_cell_length_b 12.3750(6)
_cell_length_c 13.3867(7)
_cell_measurement_reflns_used 342
_cell_measurement_temperature 297(2)
_cell_measurement_theta_max 15
_cell_measurement_theta_min 15
_cell_volume 966.35(9)
_computing_cell_refinement 'BRUKER D8VENTURE DIFFRACTOMETER'
_computing_data_collection 'BRUKER D8VENTURE DIFFRACTOMETER'
_computing_data_reduction 'BRUKER D8VENTURE DIFFRACTOMETER'
_computing_molecular_graphics 'BRUKER SHELXTL'
_computing_publication_material 'BRUKER SHELXTL'
_computing_structure_refinement 'SHELXL-2014/6 (Sheldrick, 2014)'
_computing_structure_solution 'BRUKER D8VENTURE DIFFRACTOMETER'
_diffrn_ambient_temperature 297(2)
_diffrn_measured_fraction_theta_full 0.984
_diffrn_measured_fraction_theta_max 0.984
_diffrn_measurement_device_type 'BRUKER D8VENTURE DIFFRACTOMETER'
_diffrn_measurement_method 'PHI & OMEGA SCAN'
_diffrn_radiation_type MoK\a
_diffrn_radiation_wavelength 0.71073
_diffrn_reflns_av_R_equivalents 0.0256
_diffrn_reflns_av_unetI/netI 0.0160
_diffrn_reflns_Laue_measured_fraction_full 0.984
_diffrn_reflns_Laue_measured_fraction_max 0.984
_diffrn_reflns_limit_h_max 8
_diffrn_reflns_limit_h_min -8
_diffrn_reflns_limit_k_max 14
_diffrn_reflns_limit_k_min -14
_diffrn_reflns_limit_l_max 16
_diffrn_reflns_limit_l_min -16
_diffrn_reflns_number 26208
_diffrn_reflns_point_group_measured_fraction_full 0.984
_diffrn_reflns_point_group_measured_fraction_max 0.984
_diffrn_reflns_theta_full 25.242
_diffrn_reflns_theta_max 25.249
_diffrn_reflns_theta_min 3.098
_exptl_absorpt_coefficient_mu 0.137
_exptl_absorpt_correction_T_max 0.7458
_exptl_absorpt_correction_T_min 0.5366
_exptl_absorpt_correction_type multi-scan
_exptl_crystal_colour orange
_exptl_crystal_density_diffrn 1.146
_exptl_crystal_description block
_exptl_crystal_F_000 348
_exptl_crystal_size_max 0.500
_exptl_crystal_size_mid 0.400
_exptl_crystal_size_min 0.300
_refine_diff_density_max 1.695
_refine_diff_density_min -0.298
_refine_diff_density_rms 0.056
_refine_ls_extinction_method none
_refine_ls_goodness_of_fit_ref 1.052
_refine_ls_hydrogen_treatment constr
_refine_ls_matrix_type full
_refine_ls_number_parameters 226
_refine_ls_number_reflns 3448
_refine_ls_number_restraints 0
_refine_ls_restrained_S_all 1.052
_refine_ls_R_factor_all 0.0640
_refine_ls_R_factor_gt 0.0615
_refine_ls_shift/su_max 0.001
_refine_ls_shift/su_mean 0.000
_refine_ls_structure_factor_coef Fsqd
_refine_ls_weighting_details 'w=1/[\s^2^(Fo^2^)+(0.0770P)^2^+1.0797P] where P=(Fo^2^+2Fc^2^)/3'
_refine_ls_weighting_scheme calc
_refine_ls_wR_factor_gt 0.1611
_refine_ls_wR_factor_ref 0.1632
_reflns_Friedel_coverage 0.000
_reflns_number_gt 3261
_reflns_number_total 3448
_reflns_threshold_expression 'I > 2\s(I)'
_cod_data_source_file d5dt01239b2.cif
_cod_data_source_block 7
_cod_depositor_comments 'Adding full bibliography for 7718922--7718935.cif.'
_cod_database_code 7718930
_shelx_space_group_comment
;
The symmetry employed for this shelxl refinement is uniquely defined
by the following loop, which should always be used as a source of
symmetry information in preference to the above space-group names.
They are only intended as comments.
;
_shelx_estimated_absorpt_t_min 0.935
_shelx_estimated_absorpt_t_max 0.960
_shelxl_version_number 2014/6

loop_
_space_group_symop_operation_xyz
'x, y, z'
'-x, -y, -z'

loop_
_atom_site_label
_atom_site_type_symbol
_atom_site_fract_x
_atom_site_fract_y
_atom_site_fract_z
_atom_site_U_iso_or_equiv
_atom_site_adp_type
_atom_site_occupancy
_atom_site_site_symmetry_order
_atom_site_calc_flag
_atom_site_refinement_flags_posn
_atom_site_refinement_flags_adp
_atom_site_refinement_flags_occupancy
_atom_site_disorder_assembly
_atom_site_disorder_group
P1 P 0.14325(9) 0.02332(5) 0.48009(5) 0.0319(2) Uani 1 1 d . . . . .
N1 N 0.3201(3) 0.05559(17) 0.28386(17) 0.0361(5) Uani 1 1 d . . . . .
C1 C 0.2026(3) 0.25729(19) 0.24945(18) 0.0291(5) Uani 1 1 d . . . . .
C2 C 0.0863(3) 0.19227(18) 0.38983(18) 0.0271(5) Uani 1 1 d . . . . .
C11 C 0.3138(4) 0.1628(2) 0.2041(2) 0.0328(5) Uani 1 1 d . . . . .
C12 C 0.3931(5) 0.1993(3) 0.0762(2) 0.0546(8) Uani 1 1 d . . . . .
C13 C 0.4675(7) 0.3254(3) 0.0084(3) 0.0810(13) Uani 1 1 d . . . . .
H13A H 0.3606 0.3871 0.0163 0.122 Uiso 1 1 calc R U . . .
H13B H 0.5831 0.3264 0.0370 0.122 Uiso 1 1 calc R U . . .
H13C H 0.5056 0.3418 -0.0706 0.122 Uiso 1 1 calc R U . . .
C14 C 0.2164(8) 0.1969(4) 0.0245(3) 0.0920(14) Uani 1 1 d . . . . .
H14A H 0.1682 0.1181 0.0664 0.138 Uiso 1 1 calc R U . . .
H14B H 0.1079 0.2595 0.0287 0.138 Uiso 1 1 calc R U . . .
H14C H 0.2627 0.2117 -0.0537 0.138 Uiso 1 1 calc R U . . .
C15 C 0.5713(7) 0.1060(3) 0.0596(3) 0.0905(15) Uani 1 1 d . . . . .
H15A H 0.5316 0.0249 0.1008 0.136 Uiso 1 1 calc R U . . .
H15B H 0.6081 0.1251 -0.0201 0.136 Uiso 1 1 calc R U . . .
H15C H 0.6857 0.1097 0.0875 0.136 Uiso 1 1 calc R U . . .
C16 C 0.3824(4) -0.0607(2) 0.2816(2) 0.0378(6) Uani 1 1 d . . . . .
C17 C 0.2458(4) -0.1152(2) 0.2644(2) 0.0466(7) Uani 1 1 d . . . . .
H17A H 0.1201 -0.0723 0.2452 0.056 Uiso 1 1 calc R U . . .
C18 C 0.2978(5) -0.2354(3) 0.2760(3) 0.0547(8) Uani 1 1 d . . . . .
H18A H 0.2067 -0.2725 0.2638 0.066 Uiso 1 1 calc R U . . .
C19 C 0.4811(5) -0.2988(3) 0.3051(3) 0.0584(8) Uani 1 1 d . . . . .
H19A H 0.5157 -0.3785 0.3117 0.070 Uiso 1 1 calc R U . . .
C20 C 0.6143(5) -0.2453(3) 0.3246(3) 0.0581(8) Uani 1 1 d . . . . .
H20A H 0.7391 -0.2890 0.3446 0.070 Uiso 1 1 calc R U . . .
C21 C 0.5649(5) -0.1265(3) 0.3146(3) 0.0486(7) Uani 1 1 d . . . . .
H21A H 0.6544 -0.0913 0.3302 0.058 Uiso 1 1 calc R U . . .
B3 B 0.3006(4) 0.2628(2) 0.3552(2) 0.0351(6) Uani 1 1 d . . . . .
H3 H 0.4480 0.2130 0.3811 0.042 Uiso 1 1 calc R U . . .
B4 B 0.2828(5) 0.3913(3) 0.2221(3) 0.0419(7) Uani 1 1 d . . . . .
H4 H 0.4197 0.4267 0.1617 0.050 Uiso 1 1 calc R U . . .
B5 B 0.0579(5) 0.3900(2) 0.1763(3) 0.0413(7) Uani 1 1 d . . . . .
H5 H 0.0481 0.4249 0.0855 0.050 Uiso 1 1 calc R U . . .
B6 B -0.0598(4) 0.2588(2) 0.2831(2) 0.0344(6) Uani 1 1 d . . . . .
H6 H -0.1428 0.2063 0.2630 0.041 Uiso 1 1 calc R U . . .
B7 B 0.0862(4) 0.2826(2) 0.4541(2) 0.0354(6) Uani 1 1 d . . . . .
H7 H 0.0950 0.2467 0.5451 0.042 Uiso 1 1 calc R U . . .
B8 B 0.2068(5) 0.4103(3) 0.3493(3) 0.0448(7) Uani 1 1 d . . . . .
H8 H 0.2943 0.4586 0.3716 0.054 Uiso 1 1 calc R U . . .
B9 B 0.0564(5) 0.4895(2) 0.2381(3) 0.0474(8) Uani 1 1 d . . . . .
H9 H 0.0452 0.5897 0.1877 0.057 Uiso 1 1 calc R U . . .
B10 B -0.1547(5) 0.4074(3) 0.2754(3) 0.0424(7) Uani 1 1 d . . . . .
H10 H -0.3031 0.4538 0.2489 0.051 Uiso 1 1 calc R U . . .
B11 B -0.1368(4) 0.2811(2) 0.4094(2) 0.0348(6) Uani 1 1 d . . . . .
H11 H -0.2727 0.2451 0.4705 0.042 Uiso 1 1 calc R U . . .
B12 B -0.0623(5) 0.4223(2) 0.3819(3) 0.0413(7) Uani 1 1 d . . . . .
H12 H -0.1498 0.4791 0.4249 0.050 Uiso 1 1 calc R U . . .

loop_
_atom_site_aniso_label
_atom_site_aniso_U_11
_atom_site_aniso_U_22
_atom_site_aniso_U_33
_atom_site_aniso_U_23
_atom_site_aniso_U_13
_atom_site_aniso_U_12
P1 0.0342(3) 0.0197(3) 0.0347(4) -0.0047(2) -0.0076(2) -0.0036(2)
N1 0.0457(12) 0.0224(10) 0.0315(10) -0.0094(8) 0.0024(8) -0.0016(8)
C1 0.0345(12) 0.0174(10) 0.0269(11) -0.0029(8) -0.0021(9) -0.0054(8)
C2 0.0305(11) 0.0162(9) 0.0296(11) -0.0063(8) -0.0020(9) -0.0049(8)
C11 0.0361(12) 0.0257(11) 0.0311(12) -0.0093(10) -0.0003(9) -0.0055(9)
C12 0.082(2) 0.0363(14) 0.0300(14) -0.0089(11) 0.0092(13) -0.0095(14)
C13 0.121(3) 0.0467(19) 0.0446(18) -0.0096(15) 0.034(2) -0.026(2)
C14 0.148(4) 0.089(3) 0.0421(19) -0.0214(19) -0.027(2) -0.023(3)
C15 0.121(3) 0.058(2) 0.053(2) -0.0189(17) 0.040(2) -0.005(2)
C16 0.0523(15) 0.0236(11) 0.0301(12) -0.0107(9) 0.0026(10) -0.0022(10)
C17 0.0507(16) 0.0384(14) 0.0436(15) -0.0161(12) 0.0012(12) -0.0050(12)
C18 0.072(2) 0.0467(16) 0.0505(17) -0.0264(14) 0.0045(14) -0.0212(15)
C19 0.082(2) 0.0321(14) 0.0581(18) -0.0251(13) -0.0038(16) 0.0029(14)
C20 0.068(2) 0.0375(15) 0.068(2) -0.0272(15) -0.0172(16) 0.0128(14)
C21 0.0586(17) 0.0351(14) 0.0537(16) -0.0229(13) -0.0131(13) 0.0046(12)
B3 0.0341(14) 0.0288(13) 0.0399(15) -0.0108(11) -0.0074(11) -0.0067(11)
B4 0.0474(16) 0.0251(13) 0.0456(16) -0.0076(12) -0.0004(13) -0.0156(12)
B5 0.0530(17) 0.0219(13) 0.0362(15) -0.0012(11) -0.0130(13) 0.0006(12)
B6 0.0336(13) 0.0297(13) 0.0387(14) -0.0123(11) -0.0100(11) -0.0028(10)
B7 0.0437(15) 0.0246(12) 0.0374(14) -0.0128(11) -0.0077(12) -0.0032(11)
B8 0.0512(18) 0.0311(15) 0.0561(18) -0.0188(13) -0.0076(14) -0.0141(13)
B9 0.063(2) 0.0173(12) 0.0498(18) -0.0050(12) -0.0058(15) -0.0064(12)
B10 0.0439(16) 0.0270(14) 0.0485(17) -0.0107(12) -0.0155(13) 0.0066(12)
B11 0.0315(13) 0.0257(13) 0.0450(15) -0.0162(12) -0.0032(11) 0.0001(10)
B12 0.0503(17) 0.0218(13) 0.0498(17) -0.0158(12) -0.0080(13) 0.0000(11)

loop_
_atom_type_symbol
_atom_type_description
_atom_type_scat_dispersion_real
_atom_type_scat_dispersion_imag
_atom_type_scat_source
C C 0.0033 0.0016 'International Tables Vol C Tables 4.2.6.8 and 6.1.1.4'
H H 0.0000 0.0000 'International Tables Vol C Tables 4.2.6.8 and 6.1.1.4'
B B 0.0013 0.0007 'International Tables Vol C Tables 4.2.6.8 and 6.1.1.4'
N N 0.0061 0.0033 'International Tables Vol C Tables 4.2.6.8 and 6.1.1.4'
P P 0.1023 0.0942 'International Tables Vol C Tables 4.2.6.8 and 6.1.1.4'

loop_
_geom_angle_atom_site_label_1
_geom_angle_atom_site_label_2
_geom_angle_atom_site_label_3
_geom_angle
_geom_angle_site_symmetry_1
_geom_angle_site_symmetry_3
_geom_angle_publ_flag
C2 P1 P1 98.78(8) . 2_556 ?
C11 N1 C16 131.0(2) . . ?
C11 C1 B5 125.5(2) . . ?
C11 C1 B4 126.9(2) . . ?
B5 C1 B4 63.21(17) . . ?
C11 C1 C2 113.73(16) . . ?
B5 C1 C2 109.04(18) . . ?
B4 C1 C2 108.79(18) . . ?
C11 C1 B3 117.05(19) . . ?
B5 C1 B3 113.04(19) . . ?
B4 C1 B3 61.68(16) . . ?
C2 C1 B3 59.74(13) . . ?
C11 C1 B6 114.45(18) . . ?
B5 C1 B6 62.69(16) . . ?
B4 C1 B6 113.84(19) . . ?
C2 C1 B6 59.44(13) . . ?
B3 C1 B6 111.14(18) . . ?
B7 C2 B11 62.44(15) . . ?
B7 C2 B6 113.54(18) . . ?
B11 C2 B6 62.32(15) . . ?
B7 C2 B3 62.78(15) . . ?
B11 C2 B3 113.88(17) . . ?
B6 C2 B3 112.71(17) . . ?
B7 C2 C1 110.22(16) . . ?
B11 C2 C1 110.10(17) . . ?
B6 C2 C1 60.59(14) . . ?
B3 C2 C1 60.43(14) . . ?
B7 C2 P1 114.73(15) . . ?
B11 C2 P1 124.88(15) . . ?
B6 C2 P1 125.99(15) . . ?
B3 C2 P1 109.82(15) . . ?
C1 C2 P1 120.05(14) . . ?
N1 C11 C1 110.8(2) . . ?
N1 C11 C12 126.8(2) . . ?
C1 C11 C12 122.4(2) . . ?
C13 C12 C15 106.4(3) . . ?
C13 C12 C14 108.7(3) . . ?
C15 C12 C14 108.5(3) . . ?
C13 C12 C11 115.6(3) . . ?
C15 C12 C11 110.9(2) . . ?
C14 C12 C11 106.6(3) . . ?
C17 C16 C21 120.0(2) . . ?
C17 C16 N1 119.3(2) . . ?
C21 C16 N1 119.9(2) . . ?
C16 C17 C18 119.4(3) . . ?
C19 C18 C17 120.4(3) . . ?
C18 C19 C20 120.0(3) . . ?
C19 C20 C21 120.6(3) . . ?
C16 C21 C20 119.6(3) . . ?
C2 B3 C1 59.83(13) . . ?
C2 B3 B4 106.28(19) . . ?
C1 B3 B4 58.41(15) . . ?
C2 B3 B8 104.69(19) . . ?
C1 B3 B8 105.13(19) . . ?
B4 B3 B8 59.92(17) . . ?
C2 B3 B7 57.82(14) . . ?
C1 B3 B7 105.83(18) . . ?
B4 B3 B7 107.6(2) . . ?
B8 B3 B7 59.58(16) . . ?
C1 B4 B8 106.41(19) . . ?
C1 B4 B3 59.90(14) . . ?
B8 B4 B3 60.09(17) . . ?
C1 B4 B9 105.2(2) . . ?
B8 B4 B9 60.26(19) . . ?
B3 B4 B9 108.1(2) . . ?
C1 B4 B5 58.20(15) . . ?
B8 B4 B5 107.6(2) . . ?
B3 B4 B5 107.58(19) . . ?
B9 B4 B5 59.47(18) . . ?
C1 B5 B10 106.53(19) . . ?
C1 B5 B9 106.0(2) . . ?
B10 B5 B9 60.60(18) . . ?
C1 B5 B4 58.59(15) . . ?
B10 B5 B4 108.4(2) . . ?
B9 B5 B4 60.07(18) . . ?
C1 B5 B6 59.60(14) . . ?
B10 B5 B6 59.84(16) . . ?
B9 B5 B6 108.2(2) . . ?
B4 B5 B6 107.66(19) . . ?
C2 B6 C1 59.96(13) . . ?
C2 B6 B10 104.96(19) . . ?
C1 B6 B10 104.75(19) . . ?
C2 B6 B11 58.79(14) . . ?
C1 B6 B11 106.81(18) . . ?
B10 B6 B11 59.57(16) . . ?
C2 B6 B5 105.53(18) . . ?
C1 B6 B5 57.72(14) . . ?
B10 B6 B5 59.45(17) . . ?
B11 B6 B5 107.3(2) . . ?
C2 B7 B12 106.2(2) . . ?
C2 B7 B8 106.1(2) . . ?
B12 B7 B8 60.35(17) . . ?
C2 B7 B11 59.32(14) . . ?
B12 B7 B11 60.34(16) . . ?
B8 B7 B11 108.8(2) . . ?
C2 B7 B3 59.40(14) . . ?
B12 B7 B3 108.3(2) . . ?
B8 B7 B3 59.84(16) . . ?
B11 B7 B3 108.61(19) . . ?
B7 B8 B4 108.4(2) . . ?
B7 B8 B3 60.58(16) . . ?
B4 B8 B3 59.99(16) . . ?
B7 B8 B12 59.81(16) . . ?
B4 B8 B12 108.3(2) . . ?
B3 B8 B12 108.45(19) . . ?
B7 B8 B9 107.5(2) . . ?
B4 B8 B9 60.31(18) . . ?
B3 B8 B9 108.1(2) . . ?
B12 B8 B9 59.66(18) . . ?
B12 B9 B5 108.1(2) . . ?
B12 B9 B8 59.96(18) . . ?
B5 B9 B8 107.7(2) . . ?
B12 B9 B4 107.9(2) . . ?
B5 B9 B4 60.46(17) . . ?
B8 B9 B4 59.43(18) . . ?
B12 B9 B10 60.33(18) . . ?
B5 B9 B10 59.60(18) . . ?
B8 B9 B10 107.8(2) . . ?
B4 B9 B10 107.9(2) . . ?
B11 B10 B5 108.83(19) . . ?
B11 B10 B6 60.28(15) . . ?
B5 B10 B6 60.71(16) . . ?
B11 B10 B9 107.9(2) . . ?
B5 B10 B9 59.80(18) . . ?
B6 B10 B9 108.2(2) . . ?
B11 B10 B12 60.01(16) . . ?
B5 B10 B12 107.5(2) . . ?
B6 B10 B12 107.93(19) . . ?
B9 B10 B12 59.37(18) . . ?
C2 B11 B10 105.49(19) . . ?
C2 B11 B7 58.24(14) . . ?
B10 B11 B7 108.0(2) . . ?
C2 B11 B12 104.91(19) . . ?
B10 B11 B12 60.60(17) . . ?
B7 B11 B12 59.70(16) . . ?
C2 B11 B6 58.89(14) . . ?
B10 B11 B6 60.15(16) . . ?
B7 B11 B6 107.31(19) . . ?
B12 B11 B6 108.3(2) . . ?
B7 B12 B9 108.1(2) . . ?
B7 B12 B8 59.84(17) . . ?
B9 B12 B8 60.37(19) . . ?
B7 B12 B11 59.96(15) . . ?
B9 B12 B11 108.1(2) . . ?
B8 B12 B11 108.05(19) . . ?
B7 B12 B10 107.27(19) . . ?
B9 B12 B10 60.30(18) . . ?
B8 B12 B10 108.1(2) . . ?
B11 B12 B10 59.39(16) . . ?

loop_
_geom_bond_atom_site_label_1
_geom_bond_atom_site_label_2
_geom_bond_distance
_geom_bond_site_symmetry_2
_geom_bond_publ_flag
P1 C2 1.876(2) . ?
P1 P1 2.0372(12) 2_556 ?
N1 C11 1.262(3) . ?
N1 C16 1.421(3) . ?
C1 C11 1.537(3) . ?
C1 B5 1.703(3) . ?
C1 B4 1.710(3) . ?
C1 C2 1.726(3) . ?
C1 B3 1.737(4) . ?
C1 B6 1.737(3) . ?
C2 B7 1.696(3) . ?
C2 B11 1.715(3) . ?
C2 B6 1.717(3) . ?
C2 B3 1.725(3) . ?
C11 C12 1.543(3) . ?
C12 C13 1.528(4) . ?
C12 C15 1.535(5) . ?
C12 C14 1.538(6) . ?
C16 C17 1.377(4) . ?
C16 C21 1.378(4) . ?
C17 C18 1.394(4) . ?
C18 C19 1.362(5) . ?
C19 C20 1.366(5) . ?
C20 C21 1.385(4) . ?
B3 B4 1.767(4) . ?
B3 B8 1.769(4) . ?
B3 B7 1.782(4) . ?
B4 B8 1.766(5) . ?
B4 B9 1.781(5) . ?
B4 B5 1.789(4) . ?
B5 B10 1.767(5) . ?
B5 B9 1.771(4) . ?
B5 B6 1.790(4) . ?
B6 B10 1.774(4) . ?
B6 B11 1.776(4) . ?
B7 B12 1.764(4) . ?
B7 B8 1.764(4) . ?
B7 B11 1.768(4) . ?
B8 B12 1.773(4) . ?
B8 B9 1.781(5) . ?
B9 B12 1.768(5) . ?
B9 B10 1.785(4) . ?
B10 B11 1.764(4) . ?
B10 B12 1.785(4) . ?
B11 B12 1.775(4) . ?
